data_7211833
loop_
_publ_author_name
'Felloni, Marina'
'Blake, Alexander J.'
'Hubberstey, Peter'
'Teat, Simon J.'
'Wilson, Claire'
'Schr\"oder, Martin'

_publ_section_title
;
 Transition metal dipicolinates as designer T-shaped building blocks
;
_journal_issue 5
_journal_name_full CrystEngComm
_journal_page_first 1576
_journal_paper_doi 10.1039/b915440j
_journal_volume 12
_journal_year 2010
_chemical_formula_moiety 'C17 H11 Co N3 O4, C H4 O, H2 O'
_chemical_formula_sum 'C18 H17 Co N3 O6'
_chemical_formula_weight 430.28
_chemical_name_common '[Co(II)(dipic)(bipy)](MeOH)(H2O)'
_chemical_name_systematic
;
?
;
_space_group_IT_number 14
_symmetry_cell_setting monoclinic
_symmetry_space_group_name_Hall '-P 2yn'
_symmetry_space_group_name_H-M 'P 1 21/n 1'
_atom_sites_solution_hydrogens geom
_atom_sites_solution_primary direct
_atom_sites_solution_secondary 'difference Fourier method'
_audit_creation_method SHELXL-97
_cell_angle_alpha 90.00
_cell_angle_beta 98.32(3)
_cell_angle_gamma 90.00
_cell_formula_units_Z 4
_cell_length_a 11.294(2)
_cell_length_b 10.135(2)
_cell_length_c 15.520(3)
_cell_measurement_reflns_used 3144
_cell_measurement_temperature 150(2)
_cell_measurement_theta_max 27.6
_cell_measurement_theta_min 3.8
_cell_volume 1757.8(6)
_computing_cell_refinement 'Bruker SAINT v6.02A (Bruker, 2000)'
_computing_data_collection 'Bruker SMART v5.624 (Bruker, 2001)'
_computing_data_reduction 'Bruker SAINT; Bruker SHELXTL (Sheldrick, 2008)'
_computing_molecular_graphics 'SHELXTL/PC v5.1 (Sheldrick, 2008)'
_computing_publication_material 'SHELXL97; PLATON (Spek, 2003)'
_computing_structure_refinement 'SHELXL97 (Sheldrick, 2008)'
_computing_structure_solution 'SHELXS97 (Sheldrick, 2008)'
_diffrn_ambient_temperature 150(2)
_diffrn_measured_fraction_theta_full 0.745
_diffrn_measured_fraction_theta_max 0.737
_diffrn_measurement_device_type 'Bruker SMART 1K CCD diffractometer'
_diffrn_measurement_method 'w scans'
_diffrn_radiation_monochromator 'silicon 111'
_diffrn_radiation_source 'Daresbury SRS station 9.8'
_diffrn_radiation_type synchrotron
_diffrn_radiation_wavelength 0.6861
_diffrn_reflns_av_R_equivalents 0.033
_diffrn_reflns_av_sigmaI/netI 0.069
_diffrn_reflns_limit_h_max 10
_diffrn_reflns_limit_h_min -14
_diffrn_reflns_limit_k_max 11
_diffrn_reflns_limit_k_min -13
_diffrn_reflns_limit_l_max 20
_diffrn_reflns_limit_l_min -15
_diffrn_reflns_number 5282
_diffrn_reflns_theta_full 27.50
_diffrn_reflns_theta_max 27.62
_diffrn_reflns_theta_min 3.84
_diffrn_standards_decay_% 0
_exptl_absorpt_coefficient_mu 1.020
_exptl_absorpt_correction_T_max 1.00
_exptl_absorpt_correction_T_min 0.77
_exptl_absorpt_correction_type multi-scan
_exptl_absorpt_process_details 'Bruker SAINT v6.02a'
_exptl_crystal_colour orange
_exptl_crystal_density_diffrn 1.626
_exptl_crystal_density_method 'not measured'
_exptl_crystal_description plate
_exptl_crystal_F_000 884
_exptl_crystal_size_max 0.10
_exptl_crystal_size_mid 0.06
_exptl_crystal_size_min 0.01
_refine_diff_density_max 1.45
_refine_diff_density_min -0.87
_refine_diff_density_rms 0.20
_refine_ls_extinction_method none
_refine_ls_goodness_of_fit_ref 1.17
_refine_ls_hydrogen_treatment 'riding model'
_refine_ls_matrix_type full
_refine_ls_number_parameters 244
_refine_ls_number_reflns 5168
_refine_ls_number_restraints 74
_refine_ls_restrained_S_all 1.16
_refine_ls_R_factor_all 0.0834
_refine_ls_R_factor_gt 0.0734
_refine_ls_shift/su_max 0.001
_refine_ls_shift/su_mean 0.000
_refine_ls_structure_factor_coef Fsqd
_refine_ls_weighting_details 'calc w=1/[\s^2^(Fo^2^)+13.42P] where P=(Fo^2^+2Fc^2^)/3'
_refine_ls_weighting_scheme calc
_refine_ls_wR_factor_gt 0.192
_refine_ls_wR_factor_ref 0.197
_reflns_number_gt 4391
_reflns_number_total 3348
_reflns_threshold_expression I>2sigma(I)
_cod_data_source_file b915440j.txt
_cod_data_source_block PC44CO_Complex_2
_cod_depositor_comments
;
The following automatic conversions were performed:

'_symmetry_cell_setting' value 'Monoclinic' changed to 'monoclinic'
according to /home/saulius/struct/CIF-dictionaries/cif_core.dic
dictionary named 'cif_core.dic' version 2.4.2 from 2011-04-26.

Automatic conversion script
Id: cif_fix_values 1891 2012-01-12 08:04:46Z andrius 

The following automatic conversions were performed:

'_atom_sites_solution_hydrogens' value 'geometrically placed' was
changed to 'geom'.

Automatic conversion script
Id: cif_fix_values 6452 2018-10-05 10:23:21Z andrius 
;
_cod_original_cell_volume 1757.7(6)
_cod_original_sg_symbol_H-M 'P 21/n'
_cod_database_code 7211833

loop_
_symmetry_equiv_pos_as_xyz
'x, y, z'
'-x+1/2, y+1/2, -z+1/2'
'-x, -y, -z'
'x-1/2, -y-1/2, z-1/2'

loop_
_atom_site_label
_atom_site_type_symbol
_atom_site_fract_x
_atom_site_fract_y
_atom_site_fract_z
_atom_site_U_iso_or_equiv
_atom_site_adp_type
_atom_site_occupancy
_atom_site_symmetry_multiplicity
_atom_site_calc_flag
_atom_site_refinement_flags
Co Co -0.74552(7) 0.76029(6) -1.31340(5) 0.0102(2) Uani 1 1 d U
N1 N -0.7841(4) 0.6418(4) -1.4209(3) 0.0131(9) Uani 1 1 d U
C2 C -0.7967(5) 0.6974(5) -1.4991(3) 0.0149(12) Uani 1 1 d U
C3 C -0.8358(7) 0.6276(5) -1.5738(4) 0.0258(15) Uani 1 1 d U
H3 H -0.8441 0.6677 -1.6282 0.031 Uiso 1 1 calc R
C4 C -0.8624(8) 0.4955(6) -1.5650(4) 0.0348(18) Uani 1 1 d U
H4 H -0.8930 0.4468 -1.6139 0.042 Uiso 1 1 calc R
C5 C -0.8439(6) 0.4350(5) -1.4844(4) 0.0248(15) Uani 1 1 d U
H5 H -0.8578 0.3453 -1.4783 0.030 Uiso 1 1 calc R
C6 C -0.8038(5) 0.5139(5) -1.4126(3) 0.0136(11) Uani 1 1 d U
C7 C -0.7644(5) 0.8430(5) -1.4962(4) 0.0152(11) Uani 1 1 d U
O1 O -0.7474(4) 0.8982(4) -1.5623(3) 0.0221(9) Uani 1 1 d U
O2 O -0.7555(3) 0.8924(3) -1.4197(2) 0.0118(8) Uani 1 1 d U
C8 C -0.7807(5) 0.4695(4) -1.3195(3) 0.0114(11) Uani 1 1 d U
O3 O -0.7916(3) 0.3480(3) -1.3050(2) 0.0138(8) Uani 1 1 d U
O4 O -0.7509(4) 0.5566(3) -1.2644(2) 0.0130(8) Uani 1 1 d U
N1L N -0.9290(5) 0.7779(5) -1.3018(3) 0.0181(10) Uani 1 1 d U
C2L C -0.9764(6) 0.7252(5) -1.2353(4) 0.0188(12) Uani 1 1 d U
H2L H -0.9246 0.6891 -1.1893 0.023 Uiso 1 1 calc R
C3L C -1.0985(5) 0.7214(5) -1.2309(4) 0.0196(12) Uani 1 1 d U
H3L H -1.1269 0.6838 -1.1831 0.023 Uiso 1 1 calc R
C4L C -1.1771(5) 0.7745(5) -1.2989(3) 0.0132(10) Uani 1 1 d U
C5L C -1.1299(5) 0.8322(5) -1.3665(4) 0.0138(11) Uani 1 1 d U
H5L H -1.1801 0.8721 -1.4119 0.017 Uiso 1 1 calc R
C6L C -1.0077(5) 0.8308(5) -1.3671(4) 0.0143(11) Uani 1 1 d U
H6L H -0.9779 0.8679 -1.4144 0.017 Uiso 1 1 calc R
C7L C -1.3078(5) 0.7669(5) -1.3014(4) 0.0156(11) Uani 1 1 d U
C8L C -1.3626(5) 0.6625(5) -1.2657(4) 0.0182(12) Uani 1 1 d U
H8L H -1.3167 0.5946 -1.2378 0.022 Uiso 1 1 calc R
C9L C -1.4850(5) 0.6596(5) -1.2716(4) 0.0168(12) Uani 1 1 d U
H9L H -1.5196 0.5882 -1.2471 0.020 Uiso 1 1 calc R
N10L N -1.5563(5) 0.7515(5) -1.3097(3) 0.0217(11) Uani 1 1 d U
C11L C -1.5028(6) 0.8558(5) -1.3437(4) 0.0234(14) Uani 1 1 d U
H11L H -1.5507 0.9239 -1.3694 0.028 Uiso 1 1 calc R
C12L C -1.3811(5) 0.8646(5) -1.3416(4) 0.0225(13) Uani 1 1 d U
H12L H -1.3481 0.9361 -1.3672 0.027 Uiso 1 1 calc R
O1W O -0.8832(5) 0.1316(4) -1.4238(3) 0.0373(13) Uani 1 1 d .
O1M O -0.9684(16) 0.8327(16) -1.0105(11) 0.092(5) Uiso 0.50 1 d PDU
C1M C -1.005(3) 0.952(2) -1.0461(18) 0.118(10) Uiso 0.50 1 d PDU

loop_
_atom_site_aniso_label
_atom_site_aniso_U_11
_atom_site_aniso_U_22
_atom_site_aniso_U_33
_atom_site_aniso_U_23
_atom_site_aniso_U_13
_atom_site_aniso_U_12
Co 0.0063(4) 0.0099(3) 0.0145(4) -0.0014(3) 0.0016(3) -0.0013(3)
N1 0.011(3) 0.0121(19) 0.017(2) 0.0010(15) 0.003(2) 0.0043(16)
C2 0.015(4) 0.016(2) 0.015(3) -0.0003(17) 0.006(3) -0.0006(19)
C3 0.041(5) 0.021(3) 0.015(3) 0.000(2) 0.005(3) -0.006(2)
C4 0.067(6) 0.019(3) 0.017(3) -0.003(2) 0.001(3) -0.005(3)
C5 0.041(5) 0.011(2) 0.021(3) -0.0037(19) 0.001(3) -0.003(2)
C6 0.010(3) 0.015(2) 0.015(2) -0.0004(17) 0.001(2) 0.0009(19)
C7 0.009(3) 0.014(2) 0.024(3) 0.0016(18) 0.008(3) -0.0004(18)
O1 0.029(3) 0.0185(19) 0.020(2) 0.0054(15) 0.007(2) -0.0009(16)
O2 0.008(2) 0.0114(16) 0.0161(19) -0.0009(12) 0.0021(16) -0.0022(13)
C8 0.005(3) 0.010(2) 0.020(3) -0.0017(17) 0.005(2) 0.0023(16)
O3 0.011(2) 0.0110(16) 0.0183(19) 0.0038(13) -0.0014(18) -0.0016(12)
O4 0.012(2) 0.0154(16) 0.0106(18) -0.0005(12) -0.0020(17) -0.0012(13)
N1L 0.006(3) 0.028(2) 0.020(3) -0.0006(18) 0.000(2) -0.0027(17)
C2L 0.012(3) 0.025(3) 0.019(3) 0.002(2) 0.001(3) 0.006(2)
C3L 0.011(3) 0.026(3) 0.023(3) 0.003(2) 0.006(3) 0.001(2)
C4L 0.008(3) 0.013(2) 0.019(3) -0.0048(18) 0.001(2) 0.0016(17)
C5L 0.003(3) 0.018(3) 0.020(3) 0.0058(19) -0.001(2) 0.0038(18)
C6L 0.005(3) 0.021(3) 0.016(3) 0.0002(19) 0.000(2) -0.0051(19)
C7L 0.011(3) 0.016(2) 0.019(3) -0.0026(19) 0.002(2) -0.0016(18)
C8L 0.010(3) 0.022(3) 0.024(3) 0.002(2) 0.004(3) -0.004(2)
C9L 0.011(3) 0.019(3) 0.021(3) 0.0011(19) 0.003(3) -0.004(2)
N10L 0.010(3) 0.026(2) 0.030(3) 0.003(2) 0.006(2) -0.0029(19)
C11L 0.010(3) 0.015(3) 0.045(4) 0.007(2) 0.004(3) 0.002(2)
C12L 0.002(3) 0.016(3) 0.050(4) 0.009(2) 0.005(3) -0.0001(19)
O1W 0.055(4) 0.029(2) 0.025(2) 0.0034(18) -0.008(3) 0.006(2)

loop_
_atom_type_symbol
_atom_type_description
_atom_type_scat_dispersion_real
_atom_type_scat_dispersion_imag
_atom_type_scat_source
C C 0.0033 0.0016 'International Tables Vol C Tables 4.2.6.8 and 6.1.1.4'
H H 0.0000 0.0000 'International Tables Vol C Tables 4.2.6.8 and 6.1.1.4'
N N 0.0061 0.0033 'International Tables Vol C Tables 4.2.6.8 and 6.1.1.4'
O O 0.0106 0.0060 'International Tables Vol C Tables 4.2.6.8 and 6.1.1.4'
Co Co 0.3494 0.9721 'International Tables Vol C Tables 4.2.6.8 and 6.1.1.4'

loop_
_geom_angle_atom_site_label_1
_geom_angle_atom_site_label_2
_geom_angle_atom_site_label_3
_geom_angle
_geom_angle_site_symmetry_1
_geom_angle_site_symmetry_3
O3 Co N1 170.00(15) 2_352 .
O3 Co N1L 87.85(18) 2_352 .
N1 Co N1L 91.35(19) . .
O3 Co O2 114.20(14) 2_352 .
N1 Co O2 75.80(14) . .
N1L Co O2 94.07(17) . .
O3 Co N10L 85.35(18) 2_352 1_655
N1 Co N10L 95.25(19) . 1_655
N1L Co N10L 173.2(2) . 1_655
O2 Co N10L 89.27(17) . 1_655
O3 Co O4 96.34(13) 2_352 .
N1 Co O4 73.68(15) . .
N1L Co O4 88.48(16) . .
O2 Co O4 149.42(13) . .
N10L Co O4 91.68(17) 1_655 .
C6 N1 C2 120.5(5) . .
C6 N1 Co 120.8(3) . .
C2 N1 Co 118.5(3) . .
N1 C2 C3 122.1(5) . .
N1 C2 C7 113.1(5) . .
C3 C2 C7 124.8(5) . .
C2 C3 C4 117.5(5) . .
C5 C4 C3 120.9(6) . .
C4 C5 C6 117.3(5) . .
N1 C6 C5 121.6(5) . .
N1 C6 C8 112.3(4) . .
C5 C6 C8 126.1(5) . .
O1 C7 O2 127.3(5) . .
O1 C7 C2 119.5(5) . .
O2 C7 C2 113.1(4) . .
C7 O2 Co 117.7(3) . .
O4 C8 O3 126.5(5) . .
O4 C8 C6 116.3(4) . .
O3 C8 C6 117.2(4) . .
C8 O3 Co 125.2(3) . 2_342
C8 O4 Co 116.5(3) . .
C2L N1L C6L 116.1(5) . .
C2L N1L Co 122.5(4) . .
C6L N1L Co 121.0(3) . .
N1L C2L C3L 123.9(6) . .
C4L C3L C2L 118.8(5) . .
C5L C4L C3L 118.0(5) . .
C5L C4L C7L 120.0(5) . .
C3L C4L C7L 121.9(5) . .
C4L C5L C6L 119.9(5) . .
N1L C6L C5L 123.1(5) . .
C12L C7L C8L 117.2(5) . .
C12L C7L C4L 120.5(5) . .
C8L C7L C4L 122.3(5) . .
C9L C8L C7L 119.7(5) . .
N10L C9L C8L 124.1(5) . .
C9L N10L C11L 116.5(5) . .
C9L N10L Co 126.1(4) . 1_455
C11L N10L Co 117.2(4) . 1_455
N10L C11L C12L 122.7(5) . .
C11L C12L C7L 119.8(5) . .

loop_
_geom_bond_atom_site_label_1
_geom_bond_atom_site_label_2
_geom_bond_distance
_geom_bond_site_symmetry_2
Co O3 2.029(4) 2_352
Co N1 2.051(4) .
Co N1L 2.113(5) .
Co O2 2.115(3) .
Co N10L 2.131(5) 1_655
Co O4 2.204(3) .
N1 C6 1.325(6) .
N1 C2 1.326(7) .
C2 C3 1.376(8) .
C2 C7 1.519(7) .
C3 C4 1.383(8) .
C4 C5 1.381(8) .
C5 C6 1.393(7) .
C6 C8 1.500(7) .
C7 O1 1.207(6) .
C7 O2 1.279(6) .
C8 O4 1.240(6) .
C8 O3 1.262(6) .
N1L C2L 1.341(7) .
N1L C6L 1.357(7) .
C2L C3L 1.391(8) .
C3L C4L 1.386(8) .
C4L C5L 1.376(7) .
C4L C7L 1.473(8) .
C5L C6L 1.381(8) .
C7L C12L 1.381(8) .
C7L C8L 1.381(7) .
C8L C9L 1.373(8) .
C9L N10L 1.315(7) .
N10L C11L 1.361(7) .
C11L C12L 1.374(8) .
O1M C1M 1.370(10) .
